data_7239138
loop_
_publ_author_name
'Chen, Qian'
'Lv, Lanlan'
'Yu, Meng'
'Shi, Yanhui'
'Li, Yuling'
'Pang, Guangsheng'
'Cao, Changsheng'

_publ_section_title
;
 Simple, efficient and reusable Pd--NHC catalysts for hydroamination
;
_journal_issue 40
_journal_name_full 'RSC Advances'
_journal_page_first 18359
_journal_paper_doi 10.1039/c3ra42990c
_journal_volume 3
_journal_year 2013
_chemical_formula_moiety 'C14 H24 Br2 N6 Pd'
_chemical_formula_sum 'C14 H24 Br2 N6 Pd'
_chemical_formula_weight 542.61
_space_group_IT_number 14
_space_group_name_Hall '-P 2ybc'
_space_group_name_H-M_alt 'P 1 21/c 1'
_symmetry_cell_setting monoclinic
_symmetry_space_group_name_Hall '-P 2ybc'
_symmetry_space_group_name_H-M 'P 1 21/c 1'
_atom_sites_solution_hydrogens geom
_atom_sites_solution_primary direct
_atom_sites_solution_secondary difmap
_audit_creation_method SHELXL-97
_cell_angle_alpha 90.00
_cell_angle_beta 100.765(3)
_cell_angle_gamma 90.00
_cell_formula_units_Z 4
_cell_length_a 16.0644(18)
_cell_length_b 9.4857(11)
_cell_length_c 13.3115(16)
_cell_measurement_reflns_used 3876
_cell_measurement_temperature 298(2)
_cell_measurement_theta_max 25.08
_cell_measurement_theta_min 2.37
_cell_volume 1992.7(4)
_computing_cell_refinement 'SAINT (Bruker, 2008)'
_computing_data_collection 'APEX2 (Bruker, 2008)'
_computing_data_reduction 'SAINT (Bruker, 2008)'
_computing_molecular_graphics 'DIAMOND (Brandenburg & Berndt, 1999)'
_computing_publication_material 'SHELXL97 (Sheldrick, 2008)'
_computing_structure_refinement 'SHELXL97 (Sheldrick, 2008)'
_computing_structure_solution 'SHELXS97 (Sheldrick, 2008)'
_diffrn_ambient_temperature 298(2)
_diffrn_measured_fraction_theta_full 0.945
_diffrn_measured_fraction_theta_max 0.945
_diffrn_measurement_device_type 'Bruker APEXII CCD area-detector'
_diffrn_measurement_method '\f and \w'
_diffrn_radiation_monochromator graphite
_diffrn_radiation_source 'fine-focus sealed tube'
_diffrn_radiation_type MoK\a
_diffrn_radiation_wavelength 0.71073
_diffrn_reflns_av_R_equivalents 0.0386
_diffrn_reflns_av_sigmaI/netI 0.0303
_diffrn_reflns_limit_h_max 18
_diffrn_reflns_limit_h_min -19
_diffrn_reflns_limit_k_max 11
_diffrn_reflns_limit_k_min -11
_diffrn_reflns_limit_l_max 15
_diffrn_reflns_limit_l_min -14
_diffrn_reflns_number 16867
_diffrn_reflns_theta_full 24.99
_diffrn_reflns_theta_max 24.99
_diffrn_reflns_theta_min 2.51
_exptl_absorpt_coefficient_mu 4.949
_exptl_absorpt_correction_T_max 0.4377
_exptl_absorpt_correction_T_min 0.2422
_exptl_absorpt_correction_type multi-scan
_exptl_absorpt_process_details '(SADABS; Bruker, 2008)'
_exptl_crystal_colour colourless
_exptl_crystal_density_diffrn 1.809
_exptl_crystal_density_method 'not measured'
_exptl_crystal_description block
_exptl_crystal_F_000 1064
_exptl_crystal_size_max 0.40
_exptl_crystal_size_mid 0.30
_exptl_crystal_size_min 0.20
_refine_diff_density_max 1.988
_refine_diff_density_min -3.076
_refine_diff_density_rms 0.295
_refine_ls_extinction_method none
_refine_ls_goodness_of_fit_ref 1.245
_refine_ls_hydrogen_treatment constr
_refine_ls_matrix_type full
_refine_ls_number_parameters 210
_refine_ls_number_reflns 3314
_refine_ls_number_restraints 0
_refine_ls_restrained_S_all 1.245
_refine_ls_R_factor_all 0.1493
_refine_ls_R_factor_gt 0.1349
_refine_ls_shift/su_max 0.000
_refine_ls_shift/su_mean 0.000
_refine_ls_structure_factor_coef Fsqd
_refine_ls_weighting_details 'calc w=1/[\s^2^(Fo^2^)+(0.0673P)^2^+140.4418P] where P=(Fo^2^+2Fc^2^)/3'
_refine_ls_weighting_scheme calc
_refine_ls_wR_factor_gt 0.3353
_refine_ls_wR_factor_ref 0.3444
_reflns_number_gt 2775
_reflns_number_total 3314
_reflns_threshold_expression I>2sigma(I)
_cod_data_source_file c3ra42990c.txt
_cod_data_source_block h
_cod_depositor_comments
;
The following automatic conversions were performed:

data item '_symmetry_cell_setting' value 'Monoclinic' was changed to
'monoclinic' in accordance with the
/home/saulius/struct/COD-crude-data/automatic-downloads/DataCite-retrospective/RSC/depositions/lib/dictionaries/cif_core.dic
dictionary named 'cif_core.dic' version 2.4.2 last updated on
2011-04-26.

Automatic conversion script
Id: cif_fix_values 6909 2019-04-08 15:41:33Z antanas 
;
_cod_original_sg_symbol_H-M 'P 21/c'
_cod_database_code 7239138

loop_
_symmetry_equiv_pos_as_xyz
'x, y, z'
'-x, y+1/2, -z+1/2'
'-x, -y, -z'
'x, -y-1/2, z-1/2'

loop_
_atom_site_label
_atom_site_type_symbol
_atom_site_fract_x
_atom_site_fract_y
_atom_site_fract_z
_atom_site_U_iso_or_equiv
_atom_site_adp_type
_atom_site_occupancy
_atom_site_symmetry_multiplicity
_atom_site_calc_flag
_atom_site_refinement_flags
Pd1 Pd 0.35041(12) 0.00867(17) 0.16871(12) 0.0434(6) Uani 1 1 d .
Br1 Br 0.3942(2) -0.2414(2) 0.1664(2) 0.0602(8) Uani 1 1 d .
Br2 Br 0.3432(2) -0.0008(3) 0.35280(19) 0.0649(9) Uani 1 1 d .
N1 N 0.3391(14) 0.3262(19) 0.1286(14) 0.049(5) Uani 1 1 d .
N2 N 0.2069(14) 0.3782(19) 0.1410(14) 0.050(5) Uani 1 1 d .
N3 N 0.2257(14) 0.2395(19) 0.1640(14) 0.049(5) Uani 1 1 d .
N4 N 0.4184(14) 0.1431(19) 0.0040(14) 0.049(5) Uani 1 1 d .
N5 N 0.3597(14) 0.0485(19) -0.1440(14) 0.049(5) Uani 1 1 d .
N6 N 0.3347(14) -0.0171(19) -0.0633(14) 0.049(5) Uani 1 1 d .
C1 C 0.3034(18) 0.205(2) 0.1558(17) 0.049(6) Uani 1 1 d .
C2 C 0.3639(17) 0.039(2) 0.0244(17) 0.049(6) Uani 1 1 d .
C3 C 0.4728(17) 0.231(2) 0.0803(17) 0.049(6) Uani 1 1 d .
H3A H 0.5204 0.2652 0.0522 0.059 Uiso 1 1 calc R
H3B H 0.4948 0.1741 0.1401 0.059 Uiso 1 1 calc R
C4 C 0.4236(17) 0.354(2) 0.1112(17) 0.049(6) Uani 1 1 d .
H4A H 0.4562 0.3941 0.1733 0.059 Uiso 1 1 calc R
H4B H 0.4197 0.4253 0.0583 0.059 Uiso 1 1 calc R
C5 C 0.2753(17) 0.425(2) 0.1198(17) 0.049(6) Uani 1 1 d .
H5 H 0.2819 0.5173 0.0999 0.059 Uiso 1 1 calc R
C6 C 0.4131(17) 0.145(2) -0.0993(17) 0.049(6) Uani 1 1 d .
H6 H 0.4430 0.2069 -0.1337 0.059 Uiso 1 1 calc R
C7 C 0.280(2) -0.141(3) -0.086(2) 0.078(10) Uani 1 1 d .
H7A H 0.2810 -0.1947 -0.0237 0.094 Uiso 1 1 calc R
H7B H 0.3019 -0.2013 -0.1339 0.094 Uiso 1 1 calc R
C8 C 0.188(2) -0.105(4) -0.131(3) 0.083(9) Uani 1 1 d .
H8A H 0.1605 -0.1869 -0.1665 0.100 Uiso 1 1 calc R
H8B H 0.1870 -0.0301 -0.1812 0.100 Uiso 1 1 calc R
C9 C 0.139(2) -0.058(3) -0.049(2) 0.076(8) Uani 1 1 d .
H9A H 0.0888 -0.0073 -0.0817 0.091 Uiso 1 1 calc R
H9B H 0.1741 0.0060 -0.0028 0.091 Uiso 1 1 calc R
C10 C 0.113(2) -0.182(3) 0.012(2) 0.076(9) Uani 1 1 d .
H10A H 0.0612 -0.2227 -0.0252 0.114 Uiso 1 1 calc R
H10B H 0.1040 -0.1495 0.0770 0.114 Uiso 1 1 calc R
H10C H 0.1567 -0.2524 0.0211 0.114 Uiso 1 1 calc R
C11 C 0.1589(17) 0.151(2) 0.1899(17) 0.050(6) Uani 1 1 d .
H11A H 0.1792 0.0543 0.1980 0.059 Uiso 1 1 calc R
H11B H 0.1108 0.1525 0.1337 0.059 Uiso 1 1 calc R
C12 C 0.130(2) 0.197(4) 0.288(3) 0.082(9) Uani 1 1 d .
H12A H 0.1031 0.2889 0.2778 0.098 Uiso 1 1 calc R
H12B H 0.1780 0.2036 0.3433 0.098 Uiso 1 1 calc R
C13 C 0.066(2) 0.088(3) 0.314(2) 0.076(8) Uani 1 1 d .
H13A H 0.0233 0.0697 0.2540 0.091 Uiso 1 1 calc R
H13B H 0.0954 0.0006 0.3346 0.091 Uiso 1 1 calc R
C14 C 0.023(2) 0.138(4) 0.400(2) 0.078(9) Uani 1 1 d .
H14A H 0.0620 0.1931 0.4476 0.117 Uiso 1 1 calc R
H14B H 0.0047 0.0580 0.4341 0.117 Uiso 1 1 calc R
H14C H -0.0254 0.1949 0.3718 0.117 Uiso 1 1 calc R

loop_
_atom_site_aniso_label
_atom_site_aniso_U_11
_atom_site_aniso_U_22
_atom_site_aniso_U_33
_atom_site_aniso_U_23
_atom_site_aniso_U_13
_atom_site_aniso_U_12
Pd1 0.0612(13) 0.0319(9) 0.0370(9) 0.0016(6) 0.0087(8) -0.0052(8)
Br1 0.087(2) 0.0328(12) 0.0589(15) 0.0029(10) 0.0082(13) 0.0004(12)
Br2 0.110(2) 0.0473(14) 0.0399(13) 0.0050(10) 0.0210(13) -0.0043(14)
N1 0.075(16) 0.034(10) 0.041(10) 0.001(8) 0.018(10) 0.000(10)
N2 0.076(16) 0.034(10) 0.042(10) 0.001(8) 0.018(10) 0.000(10)
N3 0.075(16) 0.034(10) 0.041(10) 0.001(8) 0.018(10) 0.000(10)
N4 0.075(15) 0.034(10) 0.041(10) 0.001(8) 0.018(9) 0.000(10)
N5 0.076(15) 0.034(10) 0.041(10) 0.001(8) 0.018(9) 0.000(10)
N6 0.075(15) 0.034(10) 0.041(10) 0.001(8) 0.018(9) 0.001(9)
C1 0.075(19) 0.034(12) 0.041(12) 0.001(9) 0.018(12) 0.000(12)
C2 0.075(18) 0.034(11) 0.041(12) 0.001(9) 0.018(11) 0.000(11)
C3 0.075(18) 0.034(11) 0.041(12) 0.001(9) 0.018(11) 0.000(11)
C4 0.076(19) 0.034(11) 0.041(12) 0.001(9) 0.018(11) 0.000(11)
C5 0.076(19) 0.034(12) 0.041(12) 0.001(9) 0.018(12) 0.000(12)
C6 0.076(19) 0.034(12) 0.041(12) 0.001(9) 0.019(11) 0.000(12)
C7 0.13(3) 0.045(15) 0.053(15) -0.007(12) -0.002(17) -0.023(17)
C8 0.08(3) 0.08(2) 0.08(2) 0.000(18) 0.016(18) 0.000(19)
C9 0.08(2) 0.08(2) 0.075(19) 0.000(16) 0.014(16) 0.000(17)
C10 0.08(2) 0.08(2) 0.076(19) 0.000(16) 0.014(16) 0.000(17)
C11 0.075(18) 0.034(11) 0.042(12) 0.001(9) 0.018(11) 0.000(11)
C12 0.08(2) 0.08(2) 0.08(2) 0.000(18) 0.016(17) 0.000(18)
C13 0.08(2) 0.08(2) 0.076(19) 0.000(16) 0.014(16) 0.000(17)
C14 0.08(2) 0.08(2) 0.08(2) 0.000(17) 0.015(17) 0.000(17)

loop_
_atom_type_symbol
_atom_type_description
_atom_type_scat_dispersion_real
_atom_type_scat_dispersion_imag
_atom_type_scat_source
C C 0.0033 0.0016 'International Tables Vol C Tables 4.2.6.8 and 6.1.1.4'
H H 0.0000 0.0000 'International Tables Vol C Tables 4.2.6.8 and 6.1.1.4'
N N 0.0061 0.0033 'International Tables Vol C Tables 4.2.6.8 and 6.1.1.4'
Br Br -0.2901 2.4595 'International Tables Vol C Tables 4.2.6.8 and 6.1.1.4'
Pd Pd -0.9988 1.0072 'International Tables Vol C Tables 4.2.6.8 and 6.1.1.4'

loop_
_geom_angle_atom_site_label_1
_geom_angle_atom_site_label_2
_geom_angle_atom_site_label_3
_geom_angle
C2 Pd1 C1 83.6(9)
C2 Pd1 Br1 92.6(7)
C1 Pd1 Br1 172.8(7)
C2 Pd1 Br2 172.7(7)
C1 Pd1 Br2 91.8(6)
Br1 Pd1 Br2 92.52(10)
C1 N1 C5 105(2)
C1 N1 C4 131(2)
C5 N1 C4 124.8(19)
C5 N2 N3 103(2)
C1 N3 N2 113(2)
C1 N3 C11 129(2)
N2 N3 C11 118(2)
C6 N4 C2 106.7(19)
C6 N4 C3 127(2)
C2 N4 C3 125.9(18)
C6 N5 N6 102.9(18)
C2 N6 N5 114(2)
C2 N6 C7 129(2)
N5 N6 C7 117.1(19)
N3 C1 N1 105(2)
N3 C1 Pd1 125.0(17)
N1 C1 Pd1 129.4(19)
N6 C2 N4 104.8(19)
N6 C2 Pd1 136.4(19)
N4 C2 Pd1 118.8(16)
N4 C3 C4 111(2)
N4 C3 H3A 109.5
C4 C3 H3A 109.5
N4 C3 H3B 109.5
C4 C3 H3B 109.5
H3A C3 H3B 108.1
N1 C4 C3 117.2(19)
N1 C4 H4A 108.0
C3 C4 H4A 108.0
N1 C4 H4B 108.0
C3 C4 H4B 108.0
H4A C4 H4B 107.2
N2 C5 N1 114(2)
N2 C5 H5 122.9
N1 C5 H5 122.9
N5 C6 N4 111(2)
N5 C6 H6 124.5
N4 C6 H6 124.5
N6 C7 C8 114(3)
N6 C7 H7A 108.8
C8 C7 H7A 108.8
N6 C7 H7B 108.8
C8 C7 H7B 108.8
H7A C7 H7B 107.7
C7 C8 C9 112(3)
C7 C8 H8A 109.2
C9 C8 H8A 109.2
C7 C8 H8B 109.2
C9 C8 H8B 109.2
H8A C8 H8B 107.9
C8 C9 C10 113(3)
C8 C9 H9A 109.1
C10 C9 H9A 109.1
C8 C9 H9B 109.1
C10 C9 H9B 109.1
H9A C9 H9B 107.8
C9 C10 H10A 109.5
C9 C10 H10B 109.5
H10A C10 H10B 109.5
C9 C10 H10C 109.5
H10A C10 H10C 109.5
H10B C10 H10C 109.5
N3 C11 C12 113(2)
N3 C11 H11A 108.9
C12 C11 H11A 108.9
N3 C11 H11B 108.9
C12 C11 H11B 108.9
H11A C11 H11B 107.8
C11 C12 C13 109(3)
C11 C12 H12A 109.8
C13 C12 H12A 109.8
C11 C12 H12B 109.8
C13 C12 H12B 109.8
H12A C12 H12B 108.3
C14 C13 C12 112(3)
C14 C13 H13A 109.1
C12 C13 H13A 109.1
C14 C13 H13B 109.1
C12 C13 H13B 109.1
H13A C13 H13B 107.8
C13 C14 H14A 109.5
C13 C14 H14B 109.5
H14A C14 H14B 109.5
C13 C14 H14C 109.5
H14A C14 H14C 109.5
H14B C14 H14C 109.5

loop_
_geom_bond_atom_site_label_1
_geom_bond_atom_site_label_2
_geom_bond_distance
Pd1 C2 1.99(2)
Pd1 C1 2.00(2)
Pd1 Br1 2.476(3)
Pd1 Br2 2.477(3)
N1 C1 1.36(3)
N1 C5 1.38(3)
N1 C4 1.44(3)
N2 C5 1.26(3)
N2 N3 1.37(3)
N3 C1 1.31(3)
N3 C11 1.46(3)
N4 C6 1.36(3)
N4 C2 1.38(3)
N4 C3 1.47(3)
N5 C6 1.32(3)
N5 N6 1.37(3)
N6 C2 1.29(3)
N6 C7 1.47(3)
C3 C4 1.51(3)
C3 H3A 0.9700
C3 H3B 0.9700
C4 H4A 0.9700
C4 H4B 0.9700
C5 H5 0.9300
C6 H6 0.9300
C7 C8 1.52(4)
C7 H7A 0.9700
C7 H7B 0.9700
C8 C9 1.52(4)
C8 H8A 0.9700
C8 H8B 0.9700
C9 C10 1.53(4)
C9 H9A 0.9700
C9 H9B 0.9700
C10 H10A 0.9600
C10 H10B 0.9600
C10 H10C 0.9600
C11 C12 1.53(4)
C11 H11A 0.9700
C11 H11B 0.9700
C12 C13 1.54(4)
C12 H12A 0.9700
C12 H12B 0.9700
C13 C14 1.51(4)
C13 H13A 0.9700
C13 H13B 0.9700
C14 H14A 0.9600
C14 H14B 0.9600
C14 H14C 0.9600

loop_
_geom_torsion_atom_site_label_1
_geom_torsion_atom_site_label_2
_geom_torsion_atom_site_label_3
_geom_torsion_atom_site_label_4
_geom_torsion
C5 N2 N3 C1 0(3)
C5 N2 N3 C11 -178.3(19)
C6 N5 N6 C2 5(3)
C6 N5 N6 C7 -175(2)
N2 N3 C1 N1 2(3)
C11 N3 C1 N1 179(2)
N2 N3 C1 Pd1 -173.3(15)
C11 N3 C1 Pd1 4(3)
C5 N1 C1 N3 -2(2)
C4 N1 C1 N3 178(2)
C5 N1 C1 Pd1 172.6(17)
C4 N1 C1 Pd1 -7(4)
C2 Pd1 C1 N3 118(2)
Br1 Pd1 C1 N3 59(6)
Br2 Pd1 C1 N3 -67.6(19)
C2 Pd1 C1 N1 -56(2)
Br1 Pd1 C1 N1 -114(6)
Br2 Pd1 C1 N1 119(2)
N5 N6 C2 N4 -5(3)
C7 N6 C2 N4 174(3)
N5 N6 C2 Pd1 176(2)
C7 N6 C2 Pd1 -4(5)
C6 N4 C2 N6 4(3)
C3 N4 C2 N6 -175(2)
C6 N4 C2 Pd1 -177.6(17)
C3 N4 C2 Pd1 4(3)
C1 Pd1 C2 N6 -118(3)
Br1 Pd1 C2 N6 56(3)
Br2 Pd1 C2 N6 -169(4)
C1 Pd1 C2 N4 64(2)
Br1 Pd1 C2 N4 -122.3(18)
Br2 Pd1 C2 N4 12(8)
C6 N4 C3 C4 99(3)
C2 N4 C3 C4 -83(3)
C1 N1 C4 C3 25(3)
C5 N1 C4 C3 -155(2)
N4 C3 C4 N1 43(3)
N3 N2 C5 N1 -1(3)
C1 N1 C5 N2 2(3)
C4 N1 C5 N2 -178(2)
N6 N5 C6 N4 -2(3)
C2 N4 C6 N5 -1(3)
C3 N4 C6 N5 178(2)
C2 N6 C7 C8 104(3)
N5 N6 C7 C8 -76(3)
N6 C7 C8 C9 -79(3)
C7 C8 C9 C10 -78(4)
C1 N3 C11 C12 119(3)
N2 N3 C11 C12 -64(3)
N3 C11 C12 C13 -174(2)
C11 C12 C13 C14 -170(3)
